data_7219831
loop_
_publ_author_name
'Luo, Geng-Geng'
'Lu, Hui'
'Zhang, Xiao-Long'
'Dai, Jing-Cao'
'Wu, Ji-Huai'
'Wu, Jia-Jia'

_publ_section_title
;
 The relationship between the boron dipyrromethene (BODIPY) structure and
 the effectiveness of homogeneous and heterogeneous solar
 hydrogen-generating systems as well as DSSCs.
;
_journal_issue 15
_journal_name_full 'Physical chemistry chemical physics : PCCP'
_journal_page_first 9716
_journal_page_last 9729
_journal_paper_doi 10.1039/c5cp00732a
_journal_volume 17
_journal_year 2015
_chemical_formula_sum 'C20 H19 B F2 N2 O2'
_chemical_formula_weight 368.18
_chemical_name_systematic
; 
 ? 
;
_space_group_IT_number 2
_symmetry_cell_setting triclinic
_symmetry_space_group_name_Hall '-P 1'
_symmetry_space_group_name_H-M 'P -1'
_atom_sites_solution_hydrogens geom
_atom_sites_solution_primary direct
_atom_sites_solution_secondary difmap
_audit_creation_method SHELXL-97
_cell_angle_alpha 79.79(3)
_cell_angle_beta 71.08(3)
_cell_angle_gamma 87.20(3)
_cell_formula_units_Z 2
_cell_length_a 8.3643(17)
_cell_length_b 9.794(2)
_cell_length_c 11.596(2)
_cell_measurement_temperature 173(2)
_cell_volume 884.4(3)
_computing_structure_refinement 'SHELXL-97 (Sheldrick, 1997)'
_computing_structure_solution 'SHELXS-97 (Sheldrick, 1990)'
_diffrn_ambient_temperature 173(2)
_diffrn_measured_fraction_theta_full 0.997
_diffrn_measured_fraction_theta_max 0.997
_diffrn_radiation_monochromator graphite
_diffrn_radiation_source 'fine-focus sealed tube'
_diffrn_radiation_type MoK\a
_diffrn_radiation_wavelength 0.71073
_diffrn_reflns_av_R_equivalents 0.0527
_diffrn_reflns_av_sigmaI/netI 0.0669
_diffrn_reflns_limit_h_max 9
_diffrn_reflns_limit_h_min -9
_diffrn_reflns_limit_k_max 11
_diffrn_reflns_limit_k_min -11
_diffrn_reflns_limit_l_max 13
_diffrn_reflns_limit_l_min -13
_diffrn_reflns_number 7041
_diffrn_reflns_theta_full 25.00
_diffrn_reflns_theta_max 25.00
_diffrn_reflns_theta_min 3.06
_exptl_absorpt_coefficient_mu 0.103
_exptl_absorpt_correction_T_max 0.9898
_exptl_absorpt_correction_T_min 0.9817
_exptl_absorpt_correction_type multi-scan
_exptl_absorpt_process_details 'ABSCOR (Higashi, 1995)'
_exptl_crystal_density_diffrn 1.383
_exptl_crystal_density_method 'not measured'
_exptl_crystal_F_000 384
_exptl_crystal_size_max 0.18
_exptl_crystal_size_mid 0.15
_exptl_crystal_size_min 0.10
_refine_diff_density_max 0.487
_refine_diff_density_min -0.460
_refine_diff_density_rms 0.088
_refine_ls_extinction_coef 0.040(12)
_refine_ls_extinction_expression Fc^*^=kFc[1+0.001xFc^2^\l^3^/sin(2\q)]^-1/4^
_refine_ls_extinction_method SHELXL
_refine_ls_goodness_of_fit_ref 1.195
_refine_ls_hydrogen_treatment constr
_refine_ls_matrix_type full
_refine_ls_number_parameters 245
_refine_ls_number_reflns 3106
_refine_ls_number_restraints 0
_refine_ls_restrained_S_all 1.195
_refine_ls_R_factor_all 0.1126
_refine_ls_R_factor_gt 0.0652
_refine_ls_shift/su_max 0.000
_refine_ls_shift/su_mean 0.000
_refine_ls_structure_factor_coef Fsqd
_refine_ls_weighting_details 'calc w=1/[\s^2^(Fo^2^)+(0.1520P)^2^+0.0000P] where P=(Fo^2^+2Fc^2^)/3'
_refine_ls_weighting_scheme calc
_refine_ls_wR_factor_gt 0.1890
_refine_ls_wR_factor_ref 0.2612
_reflns_number_gt 1832
_reflns_number_total 3106
_reflns_threshold_expression >2sigma(I)
_cod_data_source_file c5cp00732a2.cif
_cod_data_source_block 1045034
_cod_depositor_comments 'Adding full bibliography for 7219831--7219833.cif.'
_cod_original_cell_volume 884.3(3)
_cod_original_sg_symbol_H-M P-1
_cod_database_code 7219831

loop_
_symmetry_equiv_pos_as_xyz
'x, y, z'
'-x, -y, -z'

loop_
_atom_site_label
_atom_site_type_symbol
_atom_site_fract_x
_atom_site_fract_y
_atom_site_fract_z
_atom_site_U_iso_or_equiv
_atom_site_adp_type
_atom_site_occupancy
_atom_site_symmetry_multiplicity
_atom_site_calc_flag
_atom_site_refinement_flags
C1 C 1.2871(5) 0.0767(4) 0.0859(3) 0.0356(9) Uani 1 1 d .
C2 C 1.1250(4) 0.1315(4) 0.1522(3) 0.0345(9) Uani 1 1 d .
C3 C 0.9778(5) 0.0772(4) 0.1469(4) 0.0450(10) Uani 1 1 d .
H3A H 0.9845 0.0050 0.1007 0.054 Uiso 1 1 calc R
C4 C 0.8206(5) 0.1274(4) 0.2088(3) 0.0426(10) Uani 1 1 d .
H4A H 0.7210 0.0912 0.2025 0.051 Uiso 1 1 calc R
C5 C 0.8084(4) 0.2295(4) 0.2790(3) 0.0352(9) Uani 1 1 d .
C6 C 0.9547(4) 0.2838(4) 0.2859(3) 0.0356(9) Uani 1 1 d .
H6A H 0.9469 0.3544 0.3340 0.043 Uiso 1 1 calc R
C7 C 1.1125(5) 0.2355(4) 0.2230(3) 0.0375(9) Uani 1 1 d .
H7A H 1.2120 0.2733 0.2282 0.045 Uiso 1 1 calc R
C8 C 0.6391(4) 0.2823(3) 0.3452(3) 0.0326(8) Uani 1 1 d .
C9 C 0.5607(4) 0.3816(4) 0.2802(3) 0.0351(9) Uani 1 1 d .
C10 C 0.6152(5) 0.4542(4) 0.1558(3) 0.0409(10) Uani 1 1 d .
C11 C 0.7752(5) 0.4376(5) 0.0529(4) 0.0601(13) Uani 1 1 d .
H11A H 0.7755 0.5025 -0.0220 0.090 Uiso 1 1 calc R
H11B H 0.7817 0.3423 0.0365 0.090 Uiso 1 1 calc R
H11C H 0.8727 0.4570 0.0769 0.090 Uiso 1 1 calc R
C12 C 0.4907(5) 0.5483(4) 0.1463(3) 0.0453(10) Uani 1 1 d .
H12A H 0.4923 0.6121 0.0740 0.054 Uiso 1 1 calc R
C13 C 0.3615(5) 0.5352(4) 0.2602(3) 0.0397(9) Uani 1 1 d .
C14 C 0.2012(5) 0.6152(4) 0.2927(4) 0.0495(11) Uani 1 1 d .
H14A H 0.1353 0.5834 0.3795 0.074 Uiso 1 1 calc R
H14B H 0.1354 0.6005 0.2396 0.074 Uiso 1 1 calc R
H14C H 0.2277 0.7142 0.2802 0.074 Uiso 1 1 calc R
C15 C 0.3732(5) 0.2316(4) 0.6570(3) 0.0395(9) Uani 1 1 d .
C16 C 0.2160(5) 0.2650(5) 0.7534(4) 0.0501(11) Uani 1 1 d .
H16A H 0.1497 0.3320 0.7148 0.075 Uiso 1 1 calc R
H16B H 0.2459 0.3049 0.8155 0.075 Uiso 1 1 calc R
H16C H 0.1492 0.1800 0.7933 0.075 Uiso 1 1 calc R
C17 C 0.5022(5) 0.1414(4) 0.6715(4) 0.0495(11) Uani 1 1 d .
H17A H 0.5066 0.0898 0.7479 0.059 Uiso 1 1 calc R
C18 C 0.6227(5) 0.1386(4) 0.5575(3) 0.0394(9) Uani 1 1 d .
C19 C 0.7781(6) 0.0528(5) 0.5354(4) 0.0549(12) Uani 1 1 d .
H19A H 0.7809 -0.0024 0.6139 0.082 Uiso 1 1 calc R
H19B H 0.8780 0.1135 0.4997 0.082 Uiso 1 1 calc R
H19C H 0.7777 -0.0093 0.4778 0.082 Uiso 1 1 calc R
C20 C 0.5666(4) 0.2329(4) 0.4715(3) 0.0350(9) Uani 1 1 d .
N1 N 0.4110(4) 0.2867(3) 0.5367(3) 0.0341(8) Uani 1 1 d .
N2 N 0.4025(4) 0.4357(3) 0.3421(3) 0.0355(8) Uani 1 1 d .
F1 F 0.2412(3) 0.4932(2) 0.53972(18) 0.0472(7) Uani 1 1 d .
F2 F 0.1559(3) 0.3089(2) 0.48057(18) 0.0444(6) Uani 1 1 d .
B1 B 0.2975(5) 0.3827(4) 0.4758(4) 0.0361(10) Uani 1 1 d .
O1 O 1.4218(3) 0.1320(3) 0.0900(2) 0.0466(8) Uani 1 1 d .
H1A H 1.5105 0.0926 0.0505 0.056 Uiso 1 1 d R
O2 O 1.2943(3) -0.0211(3) 0.0279(3) 0.0542(8) Uani 1 1 d .

loop_
_atom_site_aniso_label
_atom_site_aniso_U_11
_atom_site_aniso_U_22
_atom_site_aniso_U_33
_atom_site_aniso_U_23
_atom_site_aniso_U_13
_atom_site_aniso_U_12
C1 0.034(2) 0.040(2) 0.0357(19) -0.0099(15) -0.0138(16) 0.0047(16)
C2 0.0288(19) 0.037(2) 0.040(2) -0.0081(15) -0.0140(15) 0.0034(15)
C3 0.045(2) 0.045(2) 0.050(2) -0.0236(18) -0.0142(18) 0.0041(19)
C4 0.035(2) 0.047(2) 0.051(2) -0.0218(18) -0.0140(17) 0.0015(18)
C5 0.033(2) 0.038(2) 0.0353(19) -0.0062(15) -0.0124(15) 0.0043(16)
C6 0.032(2) 0.035(2) 0.045(2) -0.0170(15) -0.0152(16) 0.0068(16)
C7 0.035(2) 0.040(2) 0.040(2) -0.0084(16) -0.0163(16) 0.0031(16)
C8 0.0289(19) 0.0313(19) 0.0389(19) -0.0105(14) -0.0108(15) 0.0031(15)
C9 0.030(2) 0.038(2) 0.0361(19) -0.0110(15) -0.0083(15) 0.0051(16)
C10 0.035(2) 0.051(2) 0.036(2) -0.0065(16) -0.0123(16) 0.0037(18)
C11 0.043(3) 0.085(3) 0.041(2) 0.002(2) -0.0071(19) 0.009(2)
C12 0.046(2) 0.049(2) 0.040(2) 0.0024(17) -0.0180(18) 0.0002(19)
C13 0.040(2) 0.037(2) 0.044(2) -0.0082(16) -0.0177(17) 0.0074(17)
C14 0.041(2) 0.046(2) 0.063(3) -0.0076(19) -0.0208(19) 0.0087(19)
C15 0.037(2) 0.040(2) 0.039(2) -0.0038(16) -0.0094(16) 0.0025(17)
C16 0.042(2) 0.062(3) 0.042(2) -0.0069(18) -0.0089(18) 0.002(2)
C17 0.051(3) 0.050(3) 0.042(2) 0.0065(17) -0.0149(18) 0.000(2)
C18 0.039(2) 0.034(2) 0.045(2) -0.0026(15) -0.0150(17) 0.0013(16)
C19 0.049(3) 0.055(3) 0.054(2) 0.0011(19) -0.0156(19) 0.017(2)
C20 0.0297(19) 0.038(2) 0.037(2) -0.0113(15) -0.0068(15) 0.0023(15)
N1 0.0311(17) 0.0359(17) 0.0347(16) -0.0072(12) -0.0095(13) 0.0035(13)
N2 0.0295(16) 0.0375(17) 0.0409(17) -0.0109(13) -0.0115(13) 0.0042(13)
F1 0.0521(15) 0.0427(13) 0.0476(13) -0.0200(10) -0.0122(11) 0.0119(11)
F2 0.0309(12) 0.0515(14) 0.0520(13) -0.0076(10) -0.0149(10) -0.0060(10)
B1 0.040(2) 0.033(2) 0.035(2) -0.0096(16) -0.0109(18) 0.0035(18)
O1 0.0323(15) 0.0513(17) 0.0543(16) -0.0163(13) -0.0086(12) 0.0085(12)
O2 0.0420(18) 0.0617(19) 0.0654(19) -0.0356(15) -0.0148(14) 0.0111(14)

loop_
_atom_type_symbol
_atom_type_description
_atom_type_scat_dispersion_real
_atom_type_scat_dispersion_imag
_atom_type_scat_source
C C 0.0033 0.0016 'International Tables Vol C Tables 4.2.6.8 and 6.1.1.4'
H H 0.0000 0.0000 'International Tables Vol C Tables 4.2.6.8 and 6.1.1.4'
B B 0.0013 0.0007 'International Tables Vol C Tables 4.2.6.8 and 6.1.1.4'
N N 0.0061 0.0033 'International Tables Vol C Tables 4.2.6.8 and 6.1.1.4'
O O 0.0106 0.0060 'International Tables Vol C Tables 4.2.6.8 and 6.1.1.4'
F F 0.0171 0.0103 'International Tables Vol C Tables 4.2.6.8 and 6.1.1.4'

loop_
_geom_angle_atom_site_label_1
_geom_angle_atom_site_label_2
_geom_angle_atom_site_label_3
_geom_angle
O2 C1 O1 121.7(3)
O2 C1 C2 120.8(3)
O1 C1 C2 117.5(3)
C3 C2 C7 118.9(3)
C3 C2 C1 119.0(3)
C7 C2 C1 122.1(3)
C2 C3 C4 120.6(3)
C2 C3 H3A 119.7
C4 C3 H3A 119.7
C5 C4 C3 120.4(4)
C5 C4 H4A 119.8
C3 C4 H4A 119.8
C4 C5 C6 119.4(3)
C4 C5 C8 119.9(3)
C6 C5 C8 120.6(3)
C5 C6 C7 120.5(3)
C5 C6 H6A 119.7
C7 C6 H6A 119.7
C6 C7 C2 120.1(3)
C6 C7 H7A 120.0
C2 C7 H7A 120.0
C9 C8 C20 122.2(3)
C9 C8 C5 119.2(3)
C20 C8 C5 118.6(3)
C8 C9 N2 120.0(3)
C8 C9 C10 132.0(3)
N2 C9 C10 107.8(3)
C12 C10 C9 106.1(3)
C12 C10 C11 124.9(3)
C9 C10 C11 129.0(3)
C10 C11 H11A 109.5
C10 C11 H11B 109.5
H11A C11 H11B 109.5
C10 C11 H11C 109.5
H11A C11 H11C 109.5
H11B C11 H11C 109.5
C10 C12 C13 109.1(3)
C10 C12 H12A 125.4
C13 C12 H12A 125.4
N2 C13 C12 109.3(3)
N2 C13 C14 122.9(3)
C12 C13 C14 127.9(3)
C13 C14 H14A 109.5
C13 C14 H14B 109.5
H14A C14 H14B 109.5
C13 C14 H14C 109.5
H14A C14 H14C 109.5
H14B C14 H14C 109.5
N1 C15 C17 108.4(3)
N1 C15 C16 123.1(3)
C17 C15 C16 128.4(3)
C15 C16 H16A 109.5
C15 C16 H16B 109.5
H16A C16 H16B 109.5
C15 C16 H16C 109.5
H16A C16 H16C 109.5
H16B C16 H16C 109.5
C18 C17 C15 109.5(3)
C18 C17 H17A 125.3
C15 C17 H17A 125.3
C17 C18 C20 105.7(3)
C17 C18 C19 125.2(4)
C20 C18 C19 129.1(3)
C18 C19 H19A 109.5
C18 C19 H19B 109.5
H19A C19 H19B 109.5
C18 C19 H19C 109.5
H19A C19 H19C 109.5
H19B C19 H19C 109.5
C8 C20 N1 119.3(3)
C8 C20 C18 132.7(3)
N1 C20 C18 107.8(3)
C15 N1 C20 108.5(3)
C15 N1 B1 126.6(3)
C20 N1 B1 124.7(3)
C13 N2 C9 107.7(3)
C13 N2 B1 127.7(3)
C9 N2 B1 124.5(3)
F1 B1 F2 108.1(3)
F1 B1 N2 110.6(3)
F2 B1 N2 110.5(3)
F1 B1 N1 109.9(3)
F2 B1 N1 109.9(3)
N2 B1 N1 107.7(3)
C1 O1 H1A 111.4

loop_
_geom_bond_atom_site_label_1
_geom_bond_atom_site_label_2
_geom_bond_distance
C1 O2 1.252(4)
C1 O1 1.291(4)
C1 C2 1.456(5)
C2 C3 1.388(5)
C2 C7 1.398(5)
C3 C4 1.391(5)
C3 H3A 0.9500
C4 C5 1.378(5)
C4 H4A 0.9500
C5 C6 1.388(5)
C5 C8 1.492(5)
C6 C7 1.391(5)
C6 H6A 0.9500
C7 H7A 0.9500
C8 C9 1.394(5)
C8 C20 1.396(5)
C9 N2 1.413(4)
C9 C10 1.426(5)
C10 C12 1.375(5)
C10 C11 1.501(5)
C11 H11A 0.9800
C11 H11B 0.9800
C11 H11C 0.9800
C12 C13 1.399(5)
C12 H12A 0.9500
C13 N2 1.349(5)
C13 C14 1.492(5)
C14 H14A 0.9800
C14 H14B 0.9800
C14 H14C 0.9800
C15 N1 1.342(4)
C15 C17 1.395(6)
C15 C16 1.490(5)
C16 H16A 0.9800
C16 H16B 0.9800
C16 H16C 0.9800
C17 C18 1.382(5)
C17 H17A 0.9500
C18 C20 1.415(5)
C18 C19 1.489(6)
C19 H19A 0.9800
C19 H19B 0.9800
C19 H19C 0.9800
C20 N1 1.407(4)
N1 B1 1.548(5)
N2 B1 1.523(5)
F1 B1 1.397(4)
F2 B1 1.399(5)
O1 H1A 0.8500
